data_4085771
loop_
_publ_author_name
'Selikhov, Alexander N.'
'Mahrova, Tatyana V.'
'Cherkasov, Anton V.'
'Fukin, Georgy K.'
'Larionova, Joulia'
'Long, J\^erome'
'Trifonov, Alexander A.'

_publ_section_title
;
 Base-Free Lanthanoidocenes(II) Coordinated by Bulky
 Pentabenzylcyclopentadienyl Ligands
;
_journal_issue 10
_journal_name_full Organometallics
_journal_page_first 1991
_journal_paper_doi 10.1021/acs.organomet.5b00243
_journal_volume 34
_journal_year 2015
_chemical_formula_sum 'C80 H70 Sm'
_chemical_formula_weight 1181.71
_chemical_name_systematic
; 
 ? 
;
_space_group_IT_number 14
_symmetry_cell_setting monoclinic
_symmetry_space_group_name_Hall '-P 2yn'
_symmetry_space_group_name_H-M 'P 1 21/n 1'
_atom_sites_solution_hydrogens geom
_atom_sites_solution_primary direct
_atom_sites_solution_secondary difmap
_audit_creation_method SHELXL-97
_cell_angle_alpha 90.00
_cell_angle_beta 108.6580(10)
_cell_angle_gamma 90.00
_cell_formula_units_Z 4
_cell_length_a 14.9113(6)
_cell_length_b 22.7697(10)
_cell_length_c 18.0716(8)
_cell_measurement_reflns_used 950
_cell_measurement_temperature 100(2)
_cell_measurement_theta_max 30
_cell_measurement_theta_min 2
_cell_volume 5813.3(4)
_computing_cell_refinement 'Bruker SMART'
_computing_data_collection 'Bruker SMART'
_computing_data_reduction 'Bruker SHELXTL'
_computing_molecular_graphics 'Bruker SHELXTL'
_computing_publication_material 'Bruker SHELXTL'
_computing_structure_refinement 'SHELXL-97 (Sheldrick, 1997)'
_computing_structure_solution 'SHELXS-97 (Sheldrick, 1990)'
_diffrn_ambient_temperature 100(2)
_diffrn_measured_fraction_theta_full 0.996
_diffrn_measured_fraction_theta_max 0.996
_diffrn_measurement_device_type 'CCD area detector'
_diffrn_measurement_method 'omega scans'
_diffrn_radiation_monochromator graphite
_diffrn_radiation_source 'fine-focus sealed tube'
_diffrn_radiation_type MoK\a
_diffrn_radiation_wavelength 0.71073
_diffrn_reflns_av_R_equivalents 0.0283
_diffrn_reflns_av_sigmaI/netI 0.0246
_diffrn_reflns_limit_h_max 19
_diffrn_reflns_limit_h_min -19
_diffrn_reflns_limit_k_max 30
_diffrn_reflns_limit_k_min -30
_diffrn_reflns_limit_l_max 23
_diffrn_reflns_limit_l_min -23
_diffrn_reflns_number 57578
_diffrn_reflns_theta_full 28.00
_diffrn_reflns_theta_max 28.00
_diffrn_reflns_theta_min 1.79
_exptl_absorpt_coefficient_mu 1.057
_exptl_absorpt_correction_T_max 0.9297
_exptl_absorpt_correction_T_min 0.6094
_exptl_absorpt_correction_type multi-scan
_exptl_absorpt_process_details 'SADABS (Sheldrick, 1998)'
_exptl_crystal_colour black
_exptl_crystal_density_diffrn 1.350
_exptl_crystal_density_method 'not measured'
_exptl_crystal_description stick
_exptl_crystal_F_000 2448
_exptl_crystal_size_max 0.52
_exptl_crystal_size_mid 0.09
_exptl_crystal_size_min 0.07
_refine_diff_density_max 1.878
_refine_diff_density_min -0.708
_refine_diff_density_rms 0.083
_refine_ls_extinction_method none
_refine_ls_goodness_of_fit_ref 1.044
_refine_ls_hydrogen_treatment constr
_refine_ls_matrix_type full
_refine_ls_number_parameters 730
_refine_ls_number_reflns 13986
_refine_ls_number_restraints 0
_refine_ls_restrained_S_all 1.044
_refine_ls_R_factor_all 0.0388
_refine_ls_R_factor_gt 0.0278
_refine_ls_shift/su_max 0.001
_refine_ls_shift/su_mean 0.000
_refine_ls_structure_factor_coef Fsqd
_refine_ls_weighting_details 'calc w=1/[\s^2^(Fo^2^)+(0.0453P)^2^+0.9879P] where P=(Fo^2^+2Fc^2^)/3'
_refine_ls_weighting_scheme calc
_refine_ls_wR_factor_gt 0.0687
_refine_ls_wR_factor_ref 0.0722
_reflns_number_gt 11612
_reflns_number_total 13986
_reflns_threshold_expression >2sigma(I)
_cod_data_source_file om5b00243_si_002.cif
_cod_data_source_block smcpbnm
_cod_depositor_comments
;
The following automatic conversions were performed:

'_symmetry_cell_setting' value 'Monoclinic' changed to 'monoclinic'
according to
/usr/data/users/saulius/crontab/automatic-downloads/rss-feeds/ACS/lib/dictionaries/cif_core.dic
dictionary named 'cif_core.dic' version 2.4.2 from 2011-04-26.

Automatic conversion script
Id: cif_fix_values 3271 2015-04-21 07:52:19Z andrius 

 Adding full bibliography for 4085770--4085776.cif.
;
_cod_original_sg_symbol_H-M P2(1)/n
_cod_database_code 4085771

loop_
_symmetry_equiv_pos_as_xyz
'x, y, z'
'-x+1/2, y+1/2, -z+1/2'
'-x, -y, -z'
'x-1/2, -y-1/2, z-1/2'

loop_
_atom_site_label
_atom_site_type_symbol
_atom_site_fract_x
_atom_site_fract_y
_atom_site_fract_z
_atom_site_U_iso_or_equiv
_atom_site_adp_type
_atom_site_occupancy
_atom_site_symmetry_multiplicity
_atom_site_calc_flag
_atom_site_refinement_flags
Sm1 Sm 0.246224(5) 0.362978(3) 0.482513(4) 0.01565(2) Uani 1 1 d .
C1 C 0.34795(10) 0.38911(6) 0.38057(8) 0.0167(3) Uani 1 1 d .
C2 C 0.25157(10) 0.38963(6) 0.33191(8) 0.0165(3) Uani 1 1 d .
C3 C 0.21771(10) 0.33129(6) 0.32409(8) 0.0175(3) Uani 1 1 d .
C4 C 0.29290(10) 0.29434(6) 0.36792(8) 0.0180(3) Uani 1 1 d .
C5 C 0.37308(10) 0.33025(6) 0.40328(8) 0.0174(3) Uani 1 1 d .
C6 C 0.11575(10) 0.33818(6) 0.56033(9) 0.0178(3) Uani 1 1 d .
C7 C 0.19911(11) 0.34983(7) 0.62309(9) 0.0194(3) Uani 1 1 d .
C8 C 0.26272(10) 0.30232(7) 0.62762(9) 0.0191(3) Uani 1 1 d .
C9 C 0.21904(10) 0.26260(6) 0.56632(8) 0.0174(3) Uani 1 1 d .
C10 C 0.12832(10) 0.28525(6) 0.52428(8) 0.0176(3) Uani 1 1 d .
C11 C 0.40982(10) 0.44286(7) 0.40765(9) 0.0192(3) Uani 1 1 d .
H11A H 0.4769 0.4306 0.4289 0.023 Uiso 1 1 calc R
H11B H 0.4034 0.4691 0.3625 0.023 Uiso 1 1 calc R
C12 C 0.38233(10) 0.47605(6) 0.46975(9) 0.0186(3) Uani 1 1 d .
C13 C 0.40024(11) 0.45184(7) 0.54453(9) 0.0217(3) Uani 1 1 d .
H13A H 0.4325 0.4154 0.5567 0.026 Uiso 1 1 calc R
C14 C 0.37153(11) 0.48034(8) 0.60109(10) 0.0290(4) Uani 1 1 d .
H14A H 0.3846 0.4634 0.6514 0.035 Uiso 1 1 calc R
C15 C 0.32405(12) 0.53330(8) 0.58444(11) 0.0334(4) Uani 1 1 d .
H15A H 0.3033 0.5524 0.6228 0.040 Uiso 1 1 calc R
C16 C 0.30703(12) 0.55821(8) 0.51164(11) 0.0313(4) Uani 1 1 d .
H16A H 0.2750 0.5948 0.5002 0.038 Uiso 1 1 calc R
C17 C 0.33624(11) 0.53026(7) 0.45495(10) 0.0242(4) Uani 1 1 d .
H17A H 0.3247 0.5483 0.4054 0.029 Uiso 1 1 calc R
C18 C 0.19929(10) 0.44257(6) 0.28906(8) 0.0178(3) Uani 1 1 d .
H18A H 0.2179 0.4771 0.3238 0.021 Uiso 1 1 calc R
H18B H 0.1306 0.4363 0.2786 0.021 Uiso 1 1 calc R
C19 C 0.21576(11) 0.45683(6) 0.21221(9) 0.0200(3) Uani 1 1 d .
C20 C 0.14437(12) 0.48398(7) 0.15246(9) 0.0255(4) Uani 1 1 d .
H20A H 0.0847 0.4913 0.1592 0.031 Uiso 1 1 calc R
C21 C 0.15920(14) 0.50045(7) 0.08313(10) 0.0327(4) Uani 1 1 d .
H21A H 0.1096 0.5185 0.0427 0.039 Uiso 1 1 calc R
C22 C 0.24613(14) 0.49060(8) 0.07299(10) 0.0351(4) Uani 1 1 d .
H22A H 0.2567 0.5025 0.0261 0.042 Uiso 1 1 calc R
C23 C 0.31766(13) 0.46326(8) 0.13144(10) 0.0307(4) Uani 1 1 d .
H23A H 0.3773 0.4563 0.1246 0.037 Uiso 1 1 calc R
C24 C 0.30204(11) 0.44603(7) 0.20011(9) 0.0233(3) Uani 1 1 d .
H24A H 0.3510 0.4266 0.2395 0.028 Uiso 1 1 calc R
C25 C 0.11728(11) 0.31147(7) 0.27983(9) 0.0223(3) Uani 1 1 d .
H25A H 0.1162 0.2680 0.2794 0.027 Uiso 1 1 calc R
H25B H 0.0753 0.3247 0.3093 0.027 Uiso 1 1 calc R
C26 C 0.07565(10) 0.33278(6) 0.19610(9) 0.0195(3) Uani 1 1 d .
C27 C -0.00741(11) 0.36567(7) 0.17359(10) 0.0229(3) Uani 1 1 d .
H27A H -0.0368 0.3756 0.2114 0.028 Uiso 1 1 calc R
C28 C -0.04821(11) 0.38435(7) 0.09681(10) 0.0259(4) Uani 1 1 d .
H28A H -0.1044 0.4073 0.0828 0.031 Uiso 1 1 calc R
C29 C -0.00695(11) 0.36954(7) 0.04094(10) 0.0242(4) Uani 1 1 d .
H29A H -0.0351 0.3816 -0.0117 0.029 Uiso 1 1 calc R
C30 C 0.07596(12) 0.33685(7) 0.06234(10) 0.0256(4) Uani 1 1 d .
H30A H 0.1050 0.3269 0.0243 0.031 Uiso 1 1 calc R
C31 C 0.11670(11) 0.31856(7) 0.13922(9) 0.0240(4) Uani 1 1 d .
H31A H 0.1733 0.2961 0.1531 0.029 Uiso 1 1 calc R
C32 C 0.29342(11) 0.22800(6) 0.36563(9) 0.0207(3) Uani 1 1 d .
H32A H 0.2301 0.2137 0.3641 0.025 Uiso 1 1 calc R
H32B H 0.3397 0.2135 0.4147 0.025 Uiso 1 1 calc R
C33 C 0.31759(10) 0.20109(6) 0.29731(9) 0.0189(3) Uani 1 1 d .
C34 C 0.32752(10) 0.23423(7) 0.23584(9) 0.0200(3) Uani 1 1 d .
H34A H 0.3227 0.2758 0.2373 0.024 Uiso 1 1 calc R
C35 C 0.34443(11) 0.20752(7) 0.17201(9) 0.0238(3) Uani 1 1 d .
H35A H 0.3497 0.2308 0.1300 0.029 Uiso 1 1 calc R
C36 C 0.35354(11) 0.14709(7) 0.17004(10) 0.0252(4) Uani 1 1 d .
H36A H 0.3650 0.1287 0.1268 0.030 Uiso 1 1 calc R
C37 C 0.34574(11) 0.11357(7) 0.23186(10) 0.0242(4) Uani 1 1 d .
H37A H 0.3524 0.0721 0.2310 0.029 Uiso 1 1 calc R
C38 C 0.32827(10) 0.14020(6) 0.29472(9) 0.0198(3) Uani 1 1 d .
H38A H 0.3235 0.1167 0.3368 0.024 Uiso 1 1 calc R
C39 C 0.46972(10) 0.30952(7) 0.45323(9) 0.0215(3) Uani 1 1 d .
H39A H 0.4628 0.2696 0.4724 0.026 Uiso 1 1 calc R
H39B H 0.4915 0.3355 0.4995 0.026 Uiso 1 1 calc R
C40 C 0.54682(10) 0.30750(6) 0.41515(9) 0.0203(3) Uani 1 1 d .
C41 C 0.53002(11) 0.31981(7) 0.33667(9) 0.0252(4) Uani 1 1 d .
H41A H 0.4682 0.3307 0.3048 0.030 Uiso 1 1 calc R
C42 C 0.60267(12) 0.31645(8) 0.30408(10) 0.0308(4) Uani 1 1 d .
H42A H 0.5899 0.3241 0.2500 0.037 Uiso 1 1 calc R
C43 C 0.69393(12) 0.30197(8) 0.35035(11) 0.0329(4) Uani 1 1 d .
H43A H 0.7436 0.3000 0.3281 0.039 Uiso 1 1 calc R
C44 C 0.71225(11) 0.29036(8) 0.42929(11) 0.0301(4) Uani 1 1 d .
H44A H 0.7745 0.2807 0.4613 0.036 Uiso 1 1 calc R
C45 C 0.63928(11) 0.29303(7) 0.46103(10) 0.0243(4) Uani 1 1 d .
H45A H 0.6521 0.2849 0.5150 0.029 Uiso 1 1 calc R
C46 C 0.02661(11) 0.37460(7) 0.53717(10) 0.0230(3) Uani 1 1 d .
H46A H 0.0261 0.3993 0.5821 0.028 Uiso 1 1 calc R
H46B H -0.0287 0.3480 0.5251 0.028 Uiso 1 1 calc R
C47 C 0.01631(10) 0.41389(7) 0.46723(9) 0.0214(3) Uani 1 1 d .
C48 C -0.06144(11) 0.41014(7) 0.40001(10) 0.0273(4) Uani 1 1 d .
H48A H -0.1092 0.3818 0.3970 0.033 Uiso 1 1 calc R
C49 C -0.07064(12) 0.44733(8) 0.33682(10) 0.0298(4) Uani 1 1 d .
H49A H -0.1242 0.4439 0.2912 0.036 Uiso 1 1 calc R
C50 C -0.00223(11) 0.48924(8) 0.34007(10) 0.0280(4) Uani 1 1 d .
H50A H -0.0088 0.5146 0.2970 0.034 Uiso 1 1 calc R
C51 C 0.07614(11) 0.49382(7) 0.40696(10) 0.0241(3) Uani 1 1 d .
H51A H 0.1234 0.5225 0.4097 0.029 Uiso 1 1 calc R
C52 C 0.08539(10) 0.45656(7) 0.46968(9) 0.0209(3) Uani 1 1 d .
H52A H 0.1393 0.4599 0.5151 0.025 Uiso 1 1 calc R
C53 C 0.21344(11) 0.40098(7) 0.67900(9) 0.0236(3) Uani 1 1 d .
H53A H 0.1858 0.4364 0.6484 0.028 Uiso 1 1 calc R
H53B H 0.2823 0.4079 0.7021 0.028 Uiso 1 1 calc R
C54 C 0.17226(10) 0.39531(7) 0.74520(9) 0.0195(3) Uani 1 1 d .
C55 C 0.18732(12) 0.44120(7) 0.79887(9) 0.0265(4) Uani 1 1 d .
H55A H 0.2261 0.4734 0.7950 0.032 Uiso 1 1 calc R
C56 C 0.14627(13) 0.44038(8) 0.85792(10) 0.0332(4) Uani 1 1 d .
H56A H 0.1556 0.4724 0.8933 0.040 Uiso 1 1 calc R
C57 C 0.09178(13) 0.39288(9) 0.86498(10) 0.0367(5) Uani 1 1 d .
H57A H 0.0636 0.3923 0.9052 0.044 Uiso 1 1 calc R
C58 C 0.07831(12) 0.34637(9) 0.81372(10) 0.0318(4) Uani 1 1 d .
H58A H 0.0419 0.3135 0.8193 0.038 Uiso 1 1 calc R
C59 C 0.11813(11) 0.34761(8) 0.75366(10) 0.0242(4) Uani 1 1 d .
H59A H 0.1082 0.3156 0.7182 0.029 Uiso 1 1 calc R
C60 C 0.35042(11) 0.28980(7) 0.69679(9) 0.0248(4) Uani 1 1 d .
H60A H 0.3318 0.2914 0.7446 0.030 Uiso 1 1 calc R
H60B H 0.3703 0.2489 0.6916 0.030 Uiso 1 1 calc R
C61 C 0.43640(11) 0.32907(7) 0.70961(9) 0.0234(4) Uani 1 1 d .
C62 C 0.49766(11) 0.32067(7) 0.66653(10) 0.0256(4) Uani 1 1 d .
H62A H 0.4844 0.2910 0.6276 0.031 Uiso 1 1 calc R
C63 C 0.57846(12) 0.35543(8) 0.67986(11) 0.0311(4) Uani 1 1 d .
H63A H 0.6202 0.3488 0.6505 0.037 Uiso 1 1 calc R
C64 C 0.59799(12) 0.39933(8) 0.73546(12) 0.0347(5) Uani 1 1 d .
H64A H 0.6519 0.4237 0.7433 0.042 Uiso 1 1 calc R
C65 C 0.53864(13) 0.40752(8) 0.77950(11) 0.0352(4) Uani 1 1 d .
H65A H 0.5522 0.4373 0.8183 0.042 Uiso 1 1 calc R
C66 C 0.45874(13) 0.37221(8) 0.76720(11) 0.0311(4) Uani 1 1 d .
H66A H 0.4190 0.3777 0.7986 0.037 Uiso 1 1 calc R
C67 C 0.25688(10) 0.20391(6) 0.55100(9) 0.0206(3) Uani 1 1 d .
H67A H 0.3255 0.2023 0.5799 0.025 Uiso 1 1 calc R
H67B H 0.2490 0.2010 0.4946 0.025 Uiso 1 1 calc R
C68 C 0.20956(11) 0.15125(7) 0.57429(9) 0.0208(3) Uani 1 1 d .
C69 C 0.15501(12) 0.11286(8) 0.51823(11) 0.0300(4) Uani 1 1 d .
H69A H 0.1478 0.1195 0.4647 0.036 Uiso 1 1 calc R
C70 C 0.11066(13) 0.06473(8) 0.53912(13) 0.0390(5) Uani 1 1 d .
H70A H 0.0734 0.0390 0.4998 0.047 Uiso 1 1 calc R
C71 C 0.12046(13) 0.05419(8) 0.61640(13) 0.0383(5) Uani 1 1 d .
H71A H 0.0897 0.0215 0.6305 0.046 Uiso 1 1 calc R
C72 C 0.17544(13) 0.09161(8) 0.67327(11) 0.0340(4) Uani 1 1 d .
H72A H 0.1830 0.0844 0.7267 0.041 Uiso 1 1 calc R
C73 C 0.21968(12) 0.13971(7) 0.65249(10) 0.0259(4) Uani 1 1 d .
H73A H 0.2573 0.1651 0.6920 0.031 Uiso 1 1 calc R
C74 C 0.05419(10) 0.25573(7) 0.45827(9) 0.0198(3) Uani 1 1 d .
H74A H 0.0861 0.2291 0.4313 0.024 Uiso 1 1 calc R
H74B H 0.0208 0.2861 0.4203 0.024 Uiso 1 1 calc R
C75 C -0.01903(10) 0.22049(6) 0.48194(9) 0.0184(3) Uani 1 1 d .
C76 C -0.01013(10) 0.20762(7) 0.55892(9) 0.0213(3) Uani 1 1 d .
H76A H 0.0426 0.2221 0.5999 0.026 Uiso 1 1 calc R
C77 C -0.07843(11) 0.17347(7) 0.57630(10) 0.0266(4) Uani 1 1 d .
H77A H -0.0718 0.1648 0.6292 0.032 Uiso 1 1 calc R
C78 C -0.15582(12) 0.15211(7) 0.51732(11) 0.0300(4) Uani 1 1 d .
H78A H -0.2019 0.1286 0.5295 0.036 Uiso 1 1 calc R
C79 C -0.16528(12) 0.16534(8) 0.44063(11) 0.0330(4) Uani 1 1 d .
H79A H -0.2183 0.1512 0.3997 0.040 Uiso 1 1 calc R
C80 C -0.09758(12) 0.19924(7) 0.42344(10) 0.0276(4) Uani 1 1 d .
H80A H -0.1049 0.2082 0.3705 0.033 Uiso 1 1 calc R

loop_
_atom_site_aniso_label
_atom_site_aniso_U_11
_atom_site_aniso_U_22
_atom_site_aniso_U_33
_atom_site_aniso_U_23
_atom_site_aniso_U_13
_atom_site_aniso_U_12
Sm1 0.01673(3) 0.01603(4) 0.01516(4) -0.00065(3) 0.00650(3) -0.00095(3)
C1 0.0179(6) 0.0190(7) 0.0141(6) 0.0004(5) 0.0065(5) -0.0004(5)
C2 0.0184(6) 0.0180(7) 0.0134(6) -0.0001(5) 0.0055(5) -0.0009(5)
C3 0.0208(6) 0.0179(7) 0.0158(6) -0.0015(5) 0.0086(5) -0.0012(5)
C4 0.0214(6) 0.0191(7) 0.0150(6) -0.0009(5) 0.0079(5) 0.0005(5)
C5 0.0188(6) 0.0195(7) 0.0160(6) -0.0007(5) 0.0087(5) 0.0014(5)
C6 0.0190(6) 0.0179(7) 0.0191(7) 0.0002(5) 0.0100(5) -0.0006(5)
C7 0.0210(6) 0.0213(7) 0.0184(7) -0.0007(6) 0.0100(6) -0.0026(5)
C8 0.0189(6) 0.0218(7) 0.0170(7) 0.0024(6) 0.0064(5) -0.0027(6)
C9 0.0182(6) 0.0193(7) 0.0163(6) 0.0013(5) 0.0078(5) 0.0000(5)
C10 0.0173(6) 0.0196(7) 0.0171(7) 0.0007(5) 0.0073(5) -0.0027(5)
C11 0.0169(6) 0.0209(7) 0.0194(7) 0.0000(6) 0.0054(5) -0.0032(5)
C12 0.0162(6) 0.0187(7) 0.0193(7) -0.0014(6) 0.0034(5) -0.0064(5)
C13 0.0227(7) 0.0200(7) 0.0201(7) -0.0005(6) 0.0036(6) -0.0057(6)
C14 0.0268(7) 0.0372(9) 0.0238(8) -0.0052(7) 0.0095(6) -0.0138(7)
C15 0.0282(8) 0.0385(9) 0.0361(9) -0.0190(8) 0.0138(7) -0.0109(7)
C16 0.0222(7) 0.0239(8) 0.0432(10) -0.0119(7) 0.0040(7) -0.0015(6)
C17 0.0213(7) 0.0195(7) 0.0266(8) -0.0004(6) 0.0005(6) -0.0036(6)
C18 0.0172(6) 0.0180(7) 0.0180(7) 0.0000(5) 0.0052(5) 0.0001(5)
C19 0.0253(7) 0.0151(6) 0.0179(7) -0.0009(5) 0.0044(6) -0.0031(6)
C20 0.0315(8) 0.0187(7) 0.0216(8) -0.0004(6) 0.0021(7) -0.0013(6)
C21 0.0490(10) 0.0221(8) 0.0205(8) 0.0027(7) 0.0020(8) -0.0038(7)
C22 0.0580(11) 0.0279(8) 0.0195(8) -0.0013(7) 0.0126(8) -0.0153(8)
C23 0.0388(9) 0.0324(9) 0.0254(8) -0.0090(7) 0.0165(7) -0.0129(7)
C24 0.0244(7) 0.0231(7) 0.0212(7) -0.0029(6) 0.0056(6) -0.0041(6)
C25 0.0218(7) 0.0266(8) 0.0179(7) 0.0005(6) 0.0055(6) -0.0060(6)
C26 0.0204(7) 0.0182(7) 0.0180(7) -0.0016(6) 0.0035(6) -0.0064(5)
C27 0.0180(6) 0.0271(8) 0.0243(8) -0.0028(6) 0.0076(6) -0.0045(6)
C28 0.0174(7) 0.0259(8) 0.0314(9) 0.0021(7) 0.0035(6) -0.0019(6)
C29 0.0232(7) 0.0246(8) 0.0204(7) 0.0025(6) 0.0006(6) -0.0035(6)
C30 0.0294(8) 0.0246(8) 0.0226(8) -0.0009(6) 0.0082(6) 0.0015(6)
C31 0.0229(7) 0.0233(7) 0.0242(8) 0.0001(6) 0.0051(6) 0.0034(6)
C32 0.0281(7) 0.0175(7) 0.0194(7) -0.0003(6) 0.0119(6) 0.0003(6)
C33 0.0157(6) 0.0200(7) 0.0200(7) -0.0017(6) 0.0046(5) -0.0007(5)
C34 0.0212(7) 0.0177(7) 0.0212(7) -0.0008(6) 0.0071(6) 0.0001(6)
C35 0.0250(7) 0.0261(8) 0.0204(7) -0.0014(6) 0.0073(6) -0.0030(6)
C36 0.0230(7) 0.0292(8) 0.0245(8) -0.0085(6) 0.0094(6) -0.0025(6)
C37 0.0235(7) 0.0194(7) 0.0297(8) -0.0064(6) 0.0085(6) -0.0022(6)
C38 0.0193(6) 0.0183(7) 0.0216(7) -0.0001(6) 0.0065(6) -0.0018(5)
C39 0.0211(7) 0.0234(7) 0.0207(7) 0.0022(6) 0.0078(6) 0.0036(6)
C40 0.0198(6) 0.0165(7) 0.0249(7) -0.0018(6) 0.0075(6) 0.0006(5)
C41 0.0225(7) 0.0294(8) 0.0241(8) -0.0019(6) 0.0081(6) -0.0009(6)
C42 0.0300(8) 0.0380(9) 0.0273(8) -0.0034(7) 0.0130(7) -0.0052(7)
C43 0.0234(7) 0.0384(10) 0.0415(10) -0.0078(8) 0.0170(7) -0.0052(7)
C44 0.0195(7) 0.0295(8) 0.0399(10) -0.0052(7) 0.0076(7) -0.0006(6)
C45 0.0218(7) 0.0220(7) 0.0274(8) 0.0001(6) 0.0054(6) 0.0004(6)
C46 0.0205(7) 0.0233(7) 0.0285(8) -0.0001(6) 0.0124(6) 0.0011(6)
C47 0.0184(6) 0.0194(7) 0.0278(7) -0.0025(6) 0.0094(6) 0.0037(6)
C48 0.0197(7) 0.0266(8) 0.0350(9) -0.0038(7) 0.0080(6) -0.0010(6)
C49 0.0228(7) 0.0347(9) 0.0277(8) -0.0038(7) 0.0023(7) 0.0061(7)
C50 0.0259(7) 0.0319(9) 0.0268(8) 0.0046(7) 0.0094(7) 0.0102(7)
C51 0.0206(7) 0.0227(7) 0.0313(8) 0.0014(6) 0.0115(6) 0.0038(6)
C52 0.0179(6) 0.0211(7) 0.0237(7) -0.0017(6) 0.0066(6) 0.0026(6)
C53 0.0278(7) 0.0225(7) 0.0244(7) -0.0048(6) 0.0136(6) -0.0060(6)
C54 0.0158(6) 0.0244(7) 0.0162(7) -0.0001(6) 0.0022(5) 0.0024(6)
C55 0.0276(8) 0.0266(8) 0.0218(8) -0.0006(6) 0.0031(6) 0.0063(6)
C56 0.0386(9) 0.0411(10) 0.0160(7) -0.0015(7) 0.0032(7) 0.0194(8)
C57 0.0339(8) 0.0581(12) 0.0223(8) 0.0110(8) 0.0150(7) 0.0214(8)
C58 0.0224(7) 0.0468(10) 0.0282(8) 0.0111(8) 0.0107(7) 0.0041(7)
C59 0.0191(7) 0.0313(8) 0.0220(7) 0.0003(6) 0.0064(6) -0.0001(6)
C60 0.0236(7) 0.0289(8) 0.0191(7) 0.0045(6) 0.0029(6) -0.0061(6)
C61 0.0211(7) 0.0239(8) 0.0214(7) 0.0063(6) 0.0016(6) -0.0020(6)
C62 0.0226(7) 0.0271(8) 0.0240(8) 0.0069(6) 0.0029(6) 0.0044(6)
C63 0.0199(7) 0.0372(9) 0.0364(9) 0.0136(7) 0.0093(7) 0.0060(7)
C64 0.0199(7) 0.0307(9) 0.0470(11) 0.0105(8) 0.0014(7) -0.0031(7)
C65 0.0301(8) 0.0320(9) 0.0378(10) -0.0034(8) 0.0030(8) -0.0092(7)
C66 0.0272(8) 0.0391(10) 0.0260(8) -0.0042(7) 0.0071(7) -0.0087(7)
C67 0.0202(6) 0.0209(7) 0.0221(7) 0.0014(6) 0.0088(6) 0.0017(6)
C68 0.0204(7) 0.0186(7) 0.0251(7) 0.0022(6) 0.0099(6) 0.0038(5)
C69 0.0337(8) 0.0273(8) 0.0308(9) -0.0047(7) 0.0128(7) -0.0016(7)
C70 0.0381(9) 0.0254(9) 0.0527(12) -0.0087(8) 0.0135(9) -0.0078(7)
C71 0.0379(9) 0.0236(8) 0.0603(12) 0.0080(8) 0.0251(9) -0.0002(7)
C72 0.0392(9) 0.0295(9) 0.0398(9) 0.0140(7) 0.0218(8) 0.0075(7)
C73 0.0292(8) 0.0238(8) 0.0261(8) 0.0027(6) 0.0109(7) 0.0018(6)
C74 0.0203(7) 0.0228(7) 0.0163(7) -0.0005(6) 0.0057(6) -0.0007(6)
C75 0.0174(6) 0.0163(6) 0.0205(7) -0.0022(5) 0.0049(6) 0.0005(5)
C76 0.0183(6) 0.0250(7) 0.0192(7) -0.0015(6) 0.0039(6) -0.0046(6)
C77 0.0252(7) 0.0276(8) 0.0284(8) 0.0033(7) 0.0104(6) -0.0019(6)
C78 0.0209(7) 0.0233(8) 0.0448(10) 0.0039(7) 0.0091(7) -0.0042(6)
C79 0.0250(8) 0.0303(9) 0.0344(10) -0.0021(7) -0.0037(7) -0.0086(7)
C80 0.0252(8) 0.0306(8) 0.0208(8) -0.0022(7) -0.0013(6) -0.0029(7)

loop_
_atom_type_symbol
_atom_type_description
_atom_type_scat_dispersion_real
_atom_type_scat_dispersion_imag
_atom_type_scat_source
C C 0.0033 0.0016 'International Tables Vol C Tables 4.2.6.8 and 6.1.1.4'
H H 0.0000 0.0000 'International Tables Vol C Tables 4.2.6.8 and 6.1.1.4'
Sm Sm -0.1638 3.4418 'International Tables Vol C Tables 4.2.6.8 and 6.1.1.4'

loop_
_geom_angle_atom_site_label_1
_geom_angle_atom_site_label_2
_geom_angle_atom_site_label_3
_geom_angle
C10 Sm1 C6 29.37(4)
C10 Sm1 C1 147.31(4)
C6 Sm1 C1 169.65(4)
C10 Sm1 C5 124.00(4)
C6 Sm1 C5 152.99(4)
C1 Sm1 C5 29.23(4)
C10 Sm1 C2 128.27(4)
C6 Sm1 C2 140.24(4)
C1 Sm1 C2 29.41(4)
C5 Sm1 C2 48.19(4)
C10 Sm1 C9 29.30(4)
C6 Sm1 C9 47.88(4)
C1 Sm1 C9 136.17(4)
C5 Sm1 C9 106.97(4)
C2 Sm1 C9 137.89(4)
C10 Sm1 C3 102.05(4)
C6 Sm1 C3 123.34(4)
C1 Sm1 C3 47.99(4)
C5 Sm1 C3 47.94(4)
C2 Sm1 C3 28.87(4)
C9 Sm1 C3 109.33(4)
C10 Sm1 C4 99.88(4)
C6 Sm1 C4 128.65(4)
C1 Sm1 C4 47.88(4)
C5 Sm1 C4 29.02(4)
C2 Sm1 C4 47.71(4)
C9 Sm1 C4 93.20(4)
C3 Sm1 C4 28.90(4)
C10 Sm1 C7 48.09(4)
C6 Sm1 C7 28.92(4)
C1 Sm1 C7 161.02(4)
C5 Sm1 C7 145.14(4)
C2 Sm1 C7 166.56(4)
C9 Sm1 C7 47.54(4)
C3 Sm1 C7 149.99(4)
C4 Sm1 C7 140.70(4)
C10 Sm1 C8 47.66(4)
C6 Sm1 C8 47.31(4)
C1 Sm1 C8 142.02(4)
C5 Sm1 C8 117.20(4)
C2 Sm1 C8 162.83(4)
C9 Sm1 C8 28.53(4)
C3 Sm1 C8 136.82(4)
C4 Sm1 C8 115.16(4)
C7 Sm1 C8 28.59(4)
C10 Sm1 C13 143.95(4)
C6 Sm1 C13 121.41(4)
C1 Sm1 C13 65.84(4)
C5 Sm1 C13 79.02(4)
C2 Sm1 C13 87.74(4)
C9 Sm1 C13 124.53(4)
C3 Sm1 C13 113.39(4)
C4 Sm1 C13 107.80(4)
C7 Sm1 C13 96.61(4)
C8 Sm1 C13 98.63(4)
C5 C1 C2 107.92(12)
C5 C1 C11 126.36(12)
C2 C1 C11 125.58(13)
C5 C1 Sm1 75.93(8)
C2 C1 Sm1 75.87(8)
C11 C1 Sm1 111.16(9)
C3 C2 C1 108.17(12)
C3 C2 C18 126.23(12)
C1 C2 C18 125.25(13)
C3 C2 Sm1 76.94(8)
C1 C2 Sm1 74.72(8)
C18 C2 Sm1 119.94(10)
C2 C3 C4 107.92(12)
C2 C3 C25 126.26(13)
C4 C3 C25 125.76(13)
C2 C3 Sm1 74.19(8)
C4 C3 Sm1 75.68(8)
C25 C3 Sm1 114.10(10)
C5 C4 C3 108.06(12)
C5 C4 C32 125.23(13)
C3 C4 C32 125.87(13)
C5 C4 Sm1 73.96(8)
C3 C4 Sm1 75.42(8)
C32 C4 Sm1 124.90(10)
C1 C5 C4 107.93(12)
C1 C5 C39 125.59(13)
C4 C5 C39 126.42(13)
C1 C5 Sm1 74.83(8)
C4 C5 Sm1 77.02(9)
C39 C5 Sm1 116.54(10)
C10 C6 C7 108.54(13)
C10 C6 C46 125.26(13)
C7 C6 C46 126.16(14)
C10 C6 Sm1 73.97(9)
C7 C6 Sm1 77.95(9)
C46 C6 Sm1 116.26(10)
C6 C7 C8 107.59(13)
C6 C7 C53 125.49(14)
C8 C7 C53 126.72(13)
C6 C7 Sm1 73.13(9)
C8 C7 Sm1 77.42(9)
C53 C7 Sm1 119.39(10)
C9 C8 C7 107.99(12)
C9 C8 C60 125.66(14)
C7 C8 C60 124.90(14)
C9 C8 Sm1 73.30(8)
C7 C8 Sm1 73.99(9)
C60 C8 Sm1 129.36(10)
C8 C9 C10 107.91(13)
C8 C9 C67 127.07(13)
C10 C9 C67 124.84(13)
C8 C9 Sm1 78.17(8)
C10 C9 Sm1 72.34(8)
C67 C9 Sm1 119.26(10)
C6 C10 C9 107.93(12)
C6 C10 C74 125.21(13)
C9 C10 C74 126.58(13)
C6 C10 Sm1 76.66(8)
C9 C10 Sm1 78.37(8)
C74 C10 Sm1 116.15(10)
C12 C11 C1 111.16(12)
C17 C12 C13 117.52(15)
C17 C12 C11 122.17(14)
C13 C12 C11 120.28(13)
C14 C13 C12 121.09(15)
C14 C13 Sm1 102.18(10)
C12 C13 Sm1 91.04(9)
C15 C14 C13 120.31(16)
C16 C15 C14 119.43(17)
C15 C16 C17 120.64(16)
C16 C17 C12 120.98(16)
C2 C18 C19 115.58(13)
C24 C19 C20 118.09(15)
C24 C19 C18 122.16(13)
C20 C19 C18 119.69(15)
C21 C20 C19 120.97(17)
C22 C21 C20 120.05(16)
C21 C22 C23 119.79(17)
C22 C23 C24 119.96(17)
C23 C24 C19 121.11(15)
C26 C25 C3 116.62(13)
C27 C26 C31 118.00(14)
C27 C26 C25 120.30(15)
C31 C26 C25 121.66(14)
C28 C27 C26 121.34(16)
C29 C28 C27 119.94(15)
C28 C29 C30 119.51(15)
C29 C30 C31 120.29(16)
C30 C31 C26 120.90(15)
C4 C32 C33 115.43(13)
C34 C33 C38 118.00(15)
C34 C33 C32 122.93(13)
C38 C33 C32 119.06(14)
C33 C34 C35 121.16(14)
C36 C35 C34 119.94(15)
C35 C36 C37 119.45(16)
C38 C37 C36 120.39(15)
C37 C38 C33 121.02(15)
C5 C39 C40 117.05(13)
C41 C40 C45 118.28(15)
C41 C40 C39 122.82(13)
C45 C40 C39 118.89(14)
C40 C41 C42 120.75(15)
C43 C42 C41 120.25(17)
C44 C43 C42 119.73(17)
C45 C44 C43 119.65(15)
C44 C45 C40 121.32(16)
C6 C46 C47 113.65(13)
C48 C47 C52 117.93(15)
C48 C47 C46 121.81(14)
C52 C47 C46 120.25(13)
C47 C48 C49 121.05(15)
C50 C49 C48 120.43(15)
C49 C50 C51 119.44(16)
C52 C51 C50 120.05(15)
C51 C52 C47 121.10(14)
C7 C53 C54 117.12(13)
C59 C54 C55 118.60(15)
C59 C54 C53 123.34(14)
C55 C54 C53 118.03(14)
C56 C55 C54 120.79(17)
C57 C56 C55 119.82(17)
C58 C57 C56 120.16(17)
C57 C58 C59 120.05(18)
C54 C59 C58 120.55(16)
C61 C60 C8 118.52(13)
C62 C61 C66 118.22(15)
C62 C61 C60 120.50(15)
C66 C61 C60 121.20(16)
C61 C62 C63 120.71(16)
C64 C63 C62 120.34(18)
C65 C64 C63 119.54(17)
C64 C65 C66 120.20(18)
C61 C66 C65 120.93(18)
C9 C67 C68 114.48(13)
C69 C68 C73 117.93(15)
C69 C68 C67 120.76(15)
C73 C68 C67 121.31(14)
C68 C69 C70 121.07(17)
C71 C70 C69 120.40(17)
C70 C71 C72 119.40(17)
C71 C72 C73 120.25(18)
C72 C73 C68 120.93(16)
C10 C74 C75 115.14(13)
C76 C75 C80 118.47(15)
C76 C75 C74 123.13(13)
C80 C75 C74 118.39(14)
C75 C76 C77 120.11(14)
C78 C77 C76 120.75(16)
C79 C78 C77 119.23(16)
C78 C79 C80 119.99(15)
C79 C80 C75 121.45(16)

loop_
_geom_bond_atom_site_label_1
_geom_bond_atom_site_label_2
_geom_bond_distance
Sm1 C10 2.7644(15)
Sm1 C6 2.7986(15)
Sm1 C1 2.7996(15)
Sm1 C5 2.8136(15)
Sm1 C2 2.8143(15)
Sm1 C9 2.8416(15)
Sm1 C3 2.8494(15)
Sm1 C4 2.8527(15)
Sm1 C7 2.8599(16)
Sm1 C8 2.9038(15)
Sm1 C13 2.9963(15)
C1 C5 1.417(2)
C1 C2 1.4249(19)
C1 C11 1.516(2)
C2 C3 1.412(2)
C2 C18 1.508(2)
C3 C4 1.423(2)
C3 C25 1.523(2)
C4 C5 1.420(2)
C4 C32 1.511(2)
C5 C39 1.511(2)
C6 C10 1.411(2)
C6 C7 1.414(2)
C6 C46 1.508(2)
C7 C8 1.424(2)
C7 C53 1.512(2)
C8 C9 1.417(2)
C8 C60 1.519(2)
C9 C10 1.4196(19)
C9 C67 1.510(2)
C10 C74 1.501(2)
C11 C12 1.514(2)
C12 C17 1.396(2)
C12 C13 1.404(2)
C13 C14 1.389(2)
C14 C15 1.382(3)
C15 C16 1.380(3)
C16 C17 1.389(3)
C18 C19 1.521(2)
C19 C24 1.394(2)
C19 C20 1.395(2)
C20 C21 1.392(3)
C21 C22 1.384(3)
C22 C23 1.386(3)
C23 C24 1.390(2)
C25 C26 1.520(2)
C26 C27 1.392(2)
C26 C31 1.392(2)
C27 C28 1.391(2)
C28 C29 1.382(3)
C29 C30 1.388(2)
C30 C31 1.390(2)
C32 C33 1.521(2)
C33 C34 1.389(2)
C33 C38 1.398(2)
C34 C35 1.397(2)
C35 C36 1.384(2)
C36 C37 1.388(2)
C37 C38 1.384(2)
C39 C40 1.518(2)
C40 C41 1.388(2)
C40 C45 1.402(2)
C41 C42 1.391(2)
C42 C43 1.390(2)
C43 C44 1.389(3)
C44 C45 1.384(2)
C46 C47 1.516(2)
C47 C48 1.388(2)
C47 C52 1.406(2)
C48 C49 1.393(3)
C49 C50 1.384(2)
C50 C51 1.391(2)
C51 C52 1.387(2)
C53 C54 1.515(2)
C54 C59 1.390(2)
C54 C55 1.394(2)
C55 C56 1.390(3)
C56 C57 1.383(3)
C57 C58 1.379(3)
C58 C59 1.394(3)
C60 C61 1.519(2)
C61 C62 1.390(2)
C61 C66 1.392(2)
C62 C63 1.396(2)
C63 C64 1.381(3)
C64 C65 1.379(3)
C65 C66 1.395(2)
C67 C68 1.517(2)
C68 C69 1.387(2)
C68 C73 1.397(2)
C69 C70 1.393(3)
C70 C71 1.378(3)
C71 C72 1.384(3)
C72 C73 1.391(2)
C74 C75 1.522(2)
C75 C76 1.386(2)
C75 C80 1.390(2)
C76 C77 1.395(2)
C77 C78 1.385(2)
C78 C79 1.381(3)
C79 C80 1.383(3)
